data_7157707
loop_
_publ_author_name
'Chen, Junrong'
'Li, Zhenmin'
'Suleman, Muhammad'
'Wang, Zaibin'
'Lu, Ping'
'Wang, Yanguang'

_publ_section_title
;
 TfOH-promoted synthesis of 4,5-dihydrooxazolo[5,4-<i>c</i>]isoquinolines
 <i>via</i> formal [3 + 2] cycloaddition of 4-diazoisoquinolin-3-one and
 benzonitriles.
;
_journal_issue 38
_journal_name_full 'Organic &amp; biomolecular chemistry'
_journal_page_first 7671
_journal_page_last 7676
_journal_paper_doi 10.1039/d0ob01748e
_journal_volume 18
_journal_year 2020
_chemical_formula_moiety 'C16 H9 Cl N2 O'
_chemical_formula_sum 'C16 H9 Cl N2 O'
_chemical_formula_weight 280.70
_space_group_crystal_system monoclinic
_space_group_IT_number 14
_space_group_name_Hall '-P 2ybc'
_space_group_name_H-M_alt 'P 1 21/c 1'
_atom_sites_solution_hydrogens geom
_atom_sites_solution_primary dual
_audit_creation_date 2019-12-24
_audit_creation_method
;
Olex2 1.2
(compiled 2018.05.29 svn.r3508 for OlexSys, GUI svn.r5506)
;
_audit_update_record
;
2020-05-11 deposited with the CCDC.	2020-09-16 downloaded from the CCDC.
;
_cell_angle_alpha 90
_cell_angle_beta 104.854(16)
_cell_angle_gamma 90
_cell_formula_units_Z 8
_cell_length_a 22.757(10)
_cell_length_b 4.748(2)
_cell_length_c 23.677(10)
_cell_measurement_reflns_used 6809
_cell_measurement_temperature 170(2)
_cell_measurement_theta_max 27.08
_cell_measurement_theta_min 2.79
_cell_volume 2472.8(18)
_computing_cell_refinement 'SAINT V8.38A (?, 2016)'
_computing_data_reduction 'SAINT V8.38A (?, 2016)'
_computing_molecular_graphics 'Olex2 (Dolomanov et al., 2009)'
_computing_publication_material 'Olex2 (Dolomanov et al., 2009)'
_computing_structure_refinement 'ShelXL (Sheldrick, 2015)'
_computing_structure_solution 'ShelXT (Sheldrick, 2015)'
_diffrn_ambient_temperature 170.0
_diffrn_measured_fraction_theta_full 0.993
_diffrn_measured_fraction_theta_max 0.992
_diffrn_measurement_device_type 'Bruker APEX-II CCD'
_diffrn_measurement_method '\f and \w scans'
_diffrn_radiation_type MoK\a
_diffrn_radiation_wavelength 0.71073
_diffrn_reflns_av_R_equivalents 0.0443
_diffrn_reflns_av_unetI/netI 0.0425
_diffrn_reflns_Laue_measured_fraction_full 0.993
_diffrn_reflns_Laue_measured_fraction_max 0.992
_diffrn_reflns_limit_h_max 29
_diffrn_reflns_limit_h_min -28
_diffrn_reflns_limit_k_max 5
_diffrn_reflns_limit_k_min -6
_diffrn_reflns_limit_l_max 30
_diffrn_reflns_limit_l_min -28
_diffrn_reflns_number 18641
_diffrn_reflns_point_group_measured_fraction_full 0.993
_diffrn_reflns_point_group_measured_fraction_max 0.992
_diffrn_reflns_theta_full 25.242
_diffrn_reflns_theta_max 27.058
_diffrn_reflns_theta_min 2.778
_diffrn_standards_number 0
_exptl_absorpt_coefficient_mu 0.304
_exptl_absorpt_correction_T_max 0.7455
_exptl_absorpt_correction_T_min 0.7008
_exptl_absorpt_correction_type multi-scan
_exptl_absorpt_process_details
;
SADABS-2016/2 (Bruker,2016/2) was used for absorption correction.
wR2(int) was 0.1587 before and 0.0479 after correction.
The Ratio of minimum to maximum transmission is 0.9400.
The \l/2 correction factor is Not present.
;
_exptl_crystal_colour colourless
_exptl_crystal_colour_primary colourless
_exptl_crystal_density_diffrn 1.508
_exptl_crystal_description plate
_exptl_crystal_F_000 1152
_exptl_crystal_size_max 0.48
_exptl_crystal_size_mid 0.2
_exptl_crystal_size_min 0.05
_refine_diff_density_max 0.226
_refine_diff_density_min -0.283
_refine_diff_density_rms 0.059
_refine_ls_extinction_method none
_refine_ls_goodness_of_fit_ref 1.035
_refine_ls_hydrogen_treatment constr
_refine_ls_matrix_type full
_refine_ls_number_parameters 361
_refine_ls_number_reflns 5370
_refine_ls_number_restraints 0
_refine_ls_restrained_S_all 1.035
_refine_ls_R_factor_all 0.0573
_refine_ls_R_factor_gt 0.0439
_refine_ls_shift/su_max 0.002
_refine_ls_shift/su_mean 0.000
_refine_ls_structure_factor_coef Fsqd
_refine_ls_weighting_details 'w=1/[\s^2^(Fo^2^)+(0.0355P)^2^+2.6219P] where P=(Fo^2^+2Fc^2^)/3'
_refine_ls_weighting_scheme calc
_refine_ls_wR_factor_gt 0.1024
_refine_ls_wR_factor_ref 0.1108
_reflns_Friedel_coverage 0.000
_reflns_number_gt 4372
_reflns_number_total 5370
_reflns_threshold_expression 'I > 2\s(I)'
_cod_data_source_file d0ob01748e2.cif
_cod_data_source_block 191224_cjr490177_1_c_0m
_cod_depositor_comments 'Adding full bibliography for 7157707.cif.'
_cod_original_cell_volume 2472.8(19)
_cod_database_code 7157707
_shelx_shelxl_version_number 2016/6
_shelx_space_group_comment
;
The symmetry employed for this shelxl refinement is uniquely defined
by the following loop, which should always be used as a source of
symmetry information in preference to the above space-group names.
They are only intended as comments.
;
_shelx_estimated_absorpt_t_max 0.985
_shelx_estimated_absorpt_t_min 0.868
_olex2_refinement_description
;
1. Fixed Uiso
 At 1.2 times of:
  All C(H) groups
2.a Aromatic/amide H refined with riding coordinates:
 C1(H1), C3(H3), C4(H4), C7(H7), C12(H12), C13(H13), C14(H14), C15(H15),
 C16(H16), C17(H17), C19(H19), C20(H20), C23(H23), C28(H28), C29(H29), C30(H30),
  C31(H31), C32(H32)
;
_olex2_submission_special_instructions 'No special instructions were received'

loop_
_space_group_symop_operation_xyz
'x, y, z'
'-x, y+1/2, -z+1/2'
'-x, -y, -z'
'x, -y-1/2, z-1/2'

loop_
_atom_site_label
_atom_site_type_symbol
_atom_site_fract_x
_atom_site_fract_y
_atom_site_fract_z
_atom_site_U_iso_or_equiv
_atom_site_adp_type
_atom_site_occupancy
_atom_site_site_symmetry_order
_atom_site_calc_flag
_atom_site_refinement_flags_posn
_atom_site_refinement_flags_adp
_atom_site_refinement_flags_occupancy
_atom_site_disorder_assembly
_atom_site_disorder_group
Cl1 Cl 0.79384(2) 0.00298(12) 0.38645(2) 0.02914(13) Uani 1 1 d . . . . .
O1 O 0.55767(6) 1.1175(3) 0.45016(6) 0.0269(3) Uani 1 1 d . . . . .
N1 N 0.63765(9) 0.8283(4) 0.50606(8) 0.0318(4) Uani 1 1 d . . . . .
N2 N 0.56138(8) 0.9954(4) 0.35844(7) 0.0235(4) Uani 1 1 d . . . . .
C1 C 0.73196(9) 0.3359(5) 0.44352(9) 0.0247(4) Uani 1 1 d . . . . .
H1 H 0.757734 0.262863 0.478542 0.030 Uiso 1 1 calc R . . . .
C2 C 0.73805(9) 0.2488(4) 0.39019(9) 0.0228(4) Uani 1 1 d . . . . .
C3 C 0.70012(9) 0.3511(5) 0.33731(9) 0.0250(4) Uani 1 1 d . . . . .
H3 H 0.705139 0.284261 0.301014 0.030 Uiso 1 1 calc R . . . .
C4 C 0.65630(10) 0.5456(5) 0.33823(9) 0.0255(4) Uani 1 1 d . . . . .
H4 H 0.631138 0.615847 0.302621 0.031 Uiso 1 1 calc R . . . .
C5 C 0.64836(9) 0.6427(4) 0.39224(8) 0.0216(4) Uani 1 1 d . . . . .
C6 C 0.68640(9) 0.5375(5) 0.44559(9) 0.0234(4) Uani 1 1 d . . . . .
C7 C 0.67838(10) 0.6385(5) 0.49999(9) 0.0303(5) Uani 1 1 d . . . . .
H7 H 0.704379 0.563497 0.534682 0.036 Uiso 1 1 calc R . . . .
C8 C 0.60286(9) 0.9193(5) 0.45461(9) 0.0243(4) Uani 1 1 d . . . . .
C9 C 0.60496(9) 0.8437(4) 0.39909(8) 0.0220(4) Uani 1 1 d . . . . .
C10 C 0.53514(9) 1.1504(5) 0.39024(9) 0.0238(4) Uani 1 1 d . . . . .
C11 C 0.48645(9) 1.3540(5) 0.36938(9) 0.0245(4) Uani 1 1 d . . . . .
C12 C 0.46771(10) 1.4045(5) 0.30913(9) 0.0275(5) Uani 1 1 d . . . . .
H12 H 0.486247 1.306410 0.283265 0.033 Uiso 1 1 calc R . . . .
C13 C 0.42190(10) 1.5987(5) 0.28743(10) 0.0301(5) Uani 1 1 d . . . . .
H13 H 0.409091 1.633197 0.246589 0.036 Uiso 1 1 calc R . . . .
C14 C 0.39467(10) 1.7428(5) 0.32503(10) 0.0308(5) Uani 1 1 d . . . . .
H14 H 0.363391 1.875636 0.309866 0.037 Uiso 1 1 calc R . . . .
C15 C 0.41321(10) 1.6927(5) 0.38512(10) 0.0325(5) Uani 1 1 d . . . . .
H15 H 0.394681 1.791858 0.410861 0.039 Uiso 1 1 calc R . . . .
C16 C 0.45878(10) 1.4978(5) 0.40713(10) 0.0289(5) Uani 1 1 d . . . . .
H16 H 0.471177 1.462194 0.447953 0.035 Uiso 1 1 calc R . . . .
Cl2 Cl 1.09036(2) 1.51574(12) 0.60810(2) 0.03024(14) Uani 1 1 d . . . . .
O2 O 0.82256(6) 0.4162(3) 0.58888(6) 0.0255(3) Uani 1 1 d . . . . .
N3 N 0.85632(9) 0.7267(4) 0.52567(8) 0.0316(4) Uani 1 1 d . . . . .
N4 N 0.89171(7) 0.5060(4) 0.67459(7) 0.0218(3) Uani 1 1 d . . . . .
C17 C 0.99059(10) 1.1969(5) 0.56823(9) 0.0257(4) Uani 1 1 d . . . . .
H17 H 0.988531 1.280582 0.531328 0.031 Uiso 1 1 calc R . . . .
C18 C 1.03591(9) 1.2700(4) 0.61596(9) 0.0247(4) Uani 1 1 d . . . . .
C19 C 1.04013(9) 1.1506(5) 0.67171(9) 0.0263(4) Uani 1 1 d . . . . .
H19 H 1.072034 1.205449 0.704279 0.032 Uiso 1 1 calc R . . . .
C20 C 0.99803(9) 0.9558(5) 0.67847(9) 0.0252(4) Uani 1 1 d . . . . .
H20 H 1.000790 0.876166 0.715873 0.030 Uiso 1 1 calc R . . . .
C21 C 0.95042(9) 0.8723(4) 0.63009(8) 0.0219(4) Uani 1 1 d . . . . .
C22 C 0.94667(9) 0.9953(5) 0.57410(9) 0.0241(4) Uani 1 1 d . . . . .
C23 C 0.89898(10) 0.9152(5) 0.52487(9) 0.0311(5) Uani 1 1 d . . . . .
H23 H 0.897704 1.004103 0.488625 0.037 Uiso 1 1 calc R . . . .
C24 C 0.86213(9) 0.6172(5) 0.57857(9) 0.0240(4) Uani 1 1 d . . . . .
C25 C 0.90454(9) 0.6715(4) 0.63060(8) 0.0218(4) Uani 1 1 d . . . . .
C26 C 0.84368(9) 0.3616(5) 0.64789(8) 0.0224(4) Uani 1 1 d . . . . .
C27 C 0.80957(9) 0.1528(4) 0.67176(9) 0.0226(4) Uani 1 1 d . . . . .
C28 C 0.75980(9) 0.0132(5) 0.63554(9) 0.0254(4) Uani 1 1 d . . . . .
H28 H 0.747837 0.054081 0.594922 0.030 Uiso 1 1 calc R . . . .
C29 C 0.72782(10) -0.1858(5) 0.65907(10) 0.0294(5) Uani 1 1 d . . . . .
H29 H 0.694065 -0.280869 0.634549 0.035 Uiso 1 1 calc R . . . .
C30 C 0.74542(10) -0.2445(5) 0.71839(10) 0.0307(5) Uani 1 1 d . . . . .
H30 H 0.723670 -0.380489 0.734429 0.037 Uiso 1 1 calc R . . . .
C31 C 0.79477(10) -0.1055(5) 0.75457(10) 0.0311(5) Uani 1 1 d . . . . .
H31 H 0.806403 -0.146461 0.795197 0.037 Uiso 1 1 calc R . . . .
C32 C 0.82710(10) 0.0928(5) 0.73159(9) 0.0274(5) Uani 1 1 d . . . . .
H32 H 0.860870 0.186914 0.756310 0.033 Uiso 1 1 calc R . . . .

loop_
_atom_site_aniso_label
_atom_site_aniso_U_11
_atom_site_aniso_U_22
_atom_site_aniso_U_33
_atom_site_aniso_U_23
_atom_site_aniso_U_13
_atom_site_aniso_U_12
Cl1 0.0277(3) 0.0282(3) 0.0301(3) -0.0047(2) 0.0049(2) 0.0041(2)
O1 0.0282(7) 0.0315(8) 0.0199(7) -0.0005(6) 0.0042(6) 0.0049(7)
N1 0.0357(10) 0.0382(11) 0.0198(9) -0.0012(8) 0.0039(7) 0.0073(9)
N2 0.0239(8) 0.0239(9) 0.0217(8) 0.0004(7) 0.0038(7) -0.0011(7)
C1 0.0267(10) 0.0240(11) 0.0209(10) 0.0006(8) 0.0017(8) -0.0005(8)
C2 0.0221(9) 0.0204(10) 0.0257(10) -0.0021(8) 0.0056(8) -0.0020(8)
C3 0.0289(10) 0.0263(11) 0.0194(9) -0.0030(8) 0.0056(8) -0.0035(9)
C4 0.0278(10) 0.0258(11) 0.0208(10) -0.0014(8) 0.0024(8) -0.0024(9)
C5 0.0220(9) 0.0214(10) 0.0205(9) -0.0006(8) 0.0041(7) -0.0047(8)
C6 0.0241(10) 0.0244(11) 0.0202(9) -0.0005(8) 0.0029(7) -0.0024(8)
C7 0.0328(11) 0.0352(13) 0.0201(10) 0.0007(9) 0.0018(8) 0.0053(10)
C8 0.0240(10) 0.0262(11) 0.0229(10) -0.0001(8) 0.0061(8) 0.0017(8)
C9 0.0212(9) 0.0223(10) 0.0215(10) 0.0003(8) 0.0040(7) -0.0025(8)
C10 0.0242(10) 0.0257(11) 0.0207(10) 0.0000(8) 0.0045(8) -0.0031(8)
C11 0.0246(10) 0.0235(11) 0.0244(10) -0.0002(8) 0.0045(8) -0.0029(8)
C12 0.0288(11) 0.0276(12) 0.0256(10) -0.0012(9) 0.0063(8) 0.0004(9)
C13 0.0303(11) 0.0311(12) 0.0265(11) 0.0022(9) 0.0031(8) 0.0020(9)
C14 0.0271(11) 0.0283(12) 0.0358(12) 0.0009(9) 0.0058(9) 0.0041(9)
C15 0.0317(12) 0.0335(13) 0.0338(12) -0.0044(10) 0.0113(9) 0.0046(10)
C16 0.0288(11) 0.0317(12) 0.0265(10) -0.0012(9) 0.0076(8) 0.0001(9)
Cl2 0.0290(3) 0.0276(3) 0.0344(3) 0.0007(2) 0.0085(2) -0.0057(2)
O2 0.0257(7) 0.0292(8) 0.0204(7) 0.0025(6) 0.0037(6) -0.0039(6)
N3 0.0312(10) 0.0418(12) 0.0192(9) 0.0042(8) 0.0015(7) -0.0080(8)
N4 0.0242(8) 0.0223(9) 0.0191(8) 0.0010(7) 0.0060(6) 0.0008(7)
C17 0.0281(10) 0.0256(11) 0.0239(10) 0.0033(8) 0.0074(8) 0.0019(9)
C18 0.0261(10) 0.0202(10) 0.0299(11) -0.0009(8) 0.0113(8) 0.0008(8)
C19 0.0258(10) 0.0256(11) 0.0263(10) -0.0028(9) 0.0045(8) -0.0010(9)
C20 0.0266(10) 0.0259(11) 0.0225(10) 0.0000(8) 0.0053(8) 0.0015(8)
C21 0.0240(10) 0.0211(10) 0.0208(9) -0.0014(8) 0.0060(7) 0.0029(8)
C22 0.0245(10) 0.0245(11) 0.0229(10) 0.0000(8) 0.0055(8) 0.0002(8)
C23 0.0330(11) 0.0370(13) 0.0215(10) 0.0067(9) 0.0037(8) -0.0054(10)
C24 0.0236(10) 0.0255(11) 0.0231(10) 0.0006(8) 0.0060(8) -0.0026(8)
C25 0.0235(9) 0.0223(10) 0.0192(9) 0.0007(8) 0.0049(7) 0.0034(8)
C26 0.0249(10) 0.0230(11) 0.0199(9) 0.0005(8) 0.0065(8) 0.0041(8)
C27 0.0229(9) 0.0207(10) 0.0250(10) 0.0002(8) 0.0075(8) 0.0037(8)
C28 0.0276(10) 0.0246(11) 0.0244(10) -0.0011(8) 0.0073(8) 0.0004(9)
C29 0.0286(11) 0.0274(12) 0.0341(12) -0.0036(9) 0.0116(9) -0.0024(9)
C30 0.0319(12) 0.0251(12) 0.0380(12) 0.0052(9) 0.0146(10) 0.0016(9)
C31 0.0336(11) 0.0341(13) 0.0274(11) 0.0067(9) 0.0112(9) 0.0031(10)
C32 0.0266(10) 0.0282(12) 0.0264(11) 0.0020(9) 0.0049(8) 0.0007(9)

loop_
_atom_type_symbol
_atom_type_description
_atom_type_scat_dispersion_real
_atom_type_scat_dispersion_imag
_atom_type_scat_source
C C 0.0033 0.0016 'International Tables Vol C Tables 4.2.6.8 and 6.1.1.4'
H H 0.0000 0.0000 'International Tables Vol C Tables 4.2.6.8 and 6.1.1.4'
Cl Cl 0.1484 0.1585 'International Tables Vol C Tables 4.2.6.8 and 6.1.1.4'
N N 0.0061 0.0033 'International Tables Vol C Tables 4.2.6.8 and 6.1.1.4'
O O 0.0106 0.0060 'International Tables Vol C Tables 4.2.6.8 and 6.1.1.4'

loop_
_geom_angle_atom_site_label_1
_geom_angle_atom_site_label_2
_geom_angle_atom_site_label_3
_geom_angle
_geom_angle_site_symmetry_1
_geom_angle_site_symmetry_3
_geom_angle_publ_flag
C8 O1 C10 103.17(15) . . ?
C7 N1 C8 112.71(18) . . ?
C10 N2 C9 104.10(17) . . ?
C2 C1 H1 120.6 . . ?
C2 C1 C6 118.85(18) . . ?
C6 C1 H1 120.6 . . ?
C1 C2 Cl1 119.76(16) . . ?
C1 C2 C3 122.0(2) . . ?
C3 C2 Cl1 118.21(16) . . ?
C2 C3 H3 119.9 . . ?
C4 C3 C2 120.14(19) . . ?
C4 C3 H3 119.9 . . ?
C3 C4 H4 120.0 . . ?
C3 C4 C5 119.94(19) . . ?
C5 C4 H4 120.0 . . ?
C4 C5 C6 119.83(19) . . ?
C9 C5 C4 125.42(19) . . ?
C9 C5 C6 114.74(18) . . ?
C1 C6 C5 119.21(18) . . ?
C1 C6 C7 121.32(18) . . ?
C5 C6 C7 119.47(19) . . ?
N1 C7 C6 125.44(19) . . ?
N1 C7 H7 117.3 . . ?
C6 C7 H7 117.3 . . ?
N1 C8 O1 122.97(18) . . ?
N1 C8 C9 128.8(2) . . ?
C9 C8 O1 108.26(17) . . ?
N2 C9 C5 131.71(18) . . ?
C8 C9 N2 109.41(18) . . ?
C8 C9 C5 118.87(18) . . ?
O1 C10 C11 118.06(18) . . ?
N2 C10 O1 115.05(18) . . ?
N2 C10 C11 126.88(18) . . ?
C12 C11 C10 117.72(19) . . ?
C16 C11 C10 122.38(19) . . ?
C16 C11 C12 119.9(2) . . ?
C11 C12 H12 120.2 . . ?
C13 C12 C11 119.6(2) . . ?
C13 C12 H12 120.2 . . ?
C12 C13 H13 119.8 . . ?
C12 C13 C14 120.4(2) . . ?
C14 C13 H13 119.8 . . ?
C13 C14 H14 120.0 . . ?
C13 C14 C15 120.1(2) . . ?
C15 C14 H14 120.0 . . ?
C14 C15 H15 120.1 . . ?
C16 C15 C14 119.8(2) . . ?
C16 C15 H15 120.1 . . ?
C11 C16 H16 119.9 . . ?
C15 C16 C11 120.1(2) . . ?
C15 C16 H16 119.9 . . ?
C24 O2 C26 103.64(15) . . ?
C23 N3 C24 112.42(18) . . ?
C26 N4 C25 104.10(16) . . ?
C18 C17 H17 120.2 . . ?
C18 C17 C22 119.54(19) . . ?
C22 C17 H17 120.2 . . ?
C17 C18 Cl2 119.19(17) . . ?
C17 C18 C19 121.7(2) . . ?
C19 C18 Cl2 119.09(16) . . ?
C18 C19 H19 120.1 . . ?
C20 C19 C18 119.8(2) . . ?
C20 C19 H19 120.1 . . ?
C19 C20 H20 119.8 . . ?
C19 C20 C21 120.5(2) . . ?
C21 C20 H20 119.8 . . ?
C20 C21 C22 119.10(19) . . ?
C25 C21 C20 126.45(19) . . ?
C25 C21 C22 114.44(18) . . ?
C17 C22 C21 119.41(19) . . ?
C17 C22 C23 120.57(19) . . ?
C23 C22 C21 120.03(19) . . ?
N3 C23 C22 125.2(2) . . ?
N3 C23 H23 117.4 . . ?
C22 C23 H23 117.4 . . ?
O2 C24 C25 108.12(17) . . ?
N3 C24 O2 121.75(18) . . ?
N3 C24 C25 130.1(2) . . ?
N4 C25 C21 132.99(18) . . ?
C24 C25 N4 109.20(18) . . ?
C24 C25 C21 117.81(18) . . ?
O2 C26 C27 115.96(17) . . ?
N4 C26 O2 114.95(18) . . ?
N4 C26 C27 129.09(18) . . ?
C28 C27 C26 120.78(19) . . ?
C32 C27 C26 119.25(19) . . ?
C32 C27 C28 120.0(2) . . ?
C27 C28 H28 120.0 . . ?
C29 C28 C27 120.0(2) . . ?
C29 C28 H28 120.0 . . ?
C28 C29 H29 120.1 . . ?
C30 C29 C28 119.8(2) . . ?
C30 C29 H29 120.1 . . ?
C29 C30 H30 119.8 . . ?
C29 C30 C31 120.4(2) . . ?
C31 C30 H30 119.8 . . ?
C30 C31 H31 119.8 . . ?
C32 C31 C30 120.3(2) . . ?
C32 C31 H31 119.8 . . ?
C27 C32 H32 120.2 . . ?
C31 C32 C27 119.5(2) . . ?
C31 C32 H32 120.2 . . ?

loop_
_geom_bond_atom_site_label_1
_geom_bond_atom_site_label_2
_geom_bond_distance
_geom_bond_site_symmetry_2
_geom_bond_publ_flag
Cl1 C2 1.743(2) . ?
O1 C8 1.378(3) . ?
O1 C10 1.388(2) . ?
N1 C7 1.327(3) . ?
N1 C8 1.343(3) . ?
N2 C9 1.393(3) . ?
N2 C10 1.302(3) . ?
C1 H1 0.9500 . ?
C1 C2 1.369(3) . ?
C1 C6 1.421(3) . ?
C2 C3 1.412(3) . ?
C3 H3 0.9500 . ?
C3 C4 1.363(3) . ?
C4 H4 0.9500 . ?
C4 C5 1.414(3) . ?
C5 C6 1.426(3) . ?
C5 C9 1.412(3) . ?
C6 C7 1.429(3) . ?
C7 H7 0.9500 . ?
C8 C9 1.375(3) . ?
C10 C11 1.458(3) . ?
C11 C12 1.401(3) . ?
C11 C16 1.397(3) . ?
C12 H12 0.9500 . ?
C12 C13 1.388(3) . ?
C13 H13 0.9500 . ?
C13 C14 1.388(3) . ?
C14 H14 0.9500 . ?
C14 C15 1.397(3) . ?
C15 H15 0.9500 . ?
C15 C16 1.388(3) . ?
C16 H16 0.9500 . ?
Cl2 C18 1.746(2) . ?
O2 C24 1.376(3) . ?
O2 C26 1.381(2) . ?
N3 C23 1.324(3) . ?
N3 C24 1.331(3) . ?
N4 C25 1.394(3) . ?
N4 C26 1.308(3) . ?
C17 H17 0.9500 . ?
C17 C18 1.365(3) . ?
C17 C22 1.416(3) . ?
C18 C19 1.417(3) . ?
C19 H19 0.9500 . ?
C19 C20 1.370(3) . ?
C20 H20 0.9500 . ?
C20 C21 1.417(3) . ?
C21 C22 1.431(3) . ?
C21 C25 1.416(3) . ?
C22 C23 1.426(3) . ?
C23 H23 0.9500 . ?
C24 C25 1.381(3) . ?
C26 C27 1.459(3) . ?
C27 C28 1.400(3) . ?
C27 C32 1.399(3) . ?
C28 H28 0.9500 . ?
C28 C29 1.393(3) . ?
C29 H29 0.9500 . ?
C29 C30 1.387(3) . ?
C30 H30 0.9500 . ?
C30 C31 1.392(3) . ?
C31 H31 0.9500 . ?
C31 C32 1.389(3) . ?
C32 H32 0.9500 . ?
